data_4117448
loop_
_publ_author_name
'Quentin Michaudel'
'Damien Thevenet'
'Phil S. Baran'

_publ_section_title
;
 Intermolecular Ritter-Type C-H Amination of Unactivated sp3Carbons
;
_journal_name_full 'Journal of the American Chemical Society'
_journal_page_first 2547
_journal_page_last 2550
_journal_paper_doi 10.1021/ja212020b
_journal_volume 134
_journal_year 2012
_chemical_formula_sum 'C12 H21 N O2'
_chemical_formula_weight 211.30
_chemical_name_systematic
; 
 ? 
;
_space_group_IT_number 4
_symmetry_cell_setting monoclinic
_symmetry_space_group_name_Hall 'P 2yb'
_symmetry_space_group_name_H-M 'P 1 21 1'
_atom_sites_solution_hydrogens geom
_atom_sites_solution_primary direct
_atom_sites_solution_secondary difmap
_audit_creation_method SHELXL-97
_cell_angle_alpha 90.00
_cell_angle_beta 108.491(6)
_cell_angle_gamma 90.00
_cell_formula_units_Z 4
_cell_length_a 9.7378(8)
_cell_length_b 12.9988(11)
_cell_length_c 10.2003(9)
_cell_measurement_reflns_used 2328
_cell_measurement_temperature 100(2)
_cell_measurement_theta_max 64.12
_cell_measurement_theta_min 4.57
_cell_volume 1224.49(19)
_computing_cell_refinement 'Bruker SAINT'
_computing_data_collection 'Bruker APEX2'
_computing_data_reduction 'Bruker SAINT'
_computing_molecular_graphics 'Bruker SHELXTL'
_computing_publication_material 'Bruker SHELXTL'
_computing_structure_refinement 'SHELXL-97 (Sheldrick, 2008)'
_computing_structure_solution 'SHELXS-97 (Sheldrick, 2008)'
_diffrn_ambient_temperature 100(2)
_diffrn_measured_fraction_theta_full 0.985
_diffrn_measured_fraction_theta_max 0.883
_diffrn_measurement_device_type 'Bruker APEX CCD'
_diffrn_measurement_method '\f and \w scans'
_diffrn_radiation_monochromator 'Double Bounce Multilayer Mirror'
_diffrn_radiation_source 'Rotating Anode'
_diffrn_radiation_type CuK\a
_diffrn_radiation_wavelength 1.54178
_diffrn_reflns_av_R_equivalents 0.0406
_diffrn_reflns_av_sigmaI/netI 0.0574
_diffrn_reflns_limit_h_max 9
_diffrn_reflns_limit_h_min -10
_diffrn_reflns_limit_k_max 14
_diffrn_reflns_limit_k_min -11
_diffrn_reflns_limit_l_max 11
_diffrn_reflns_limit_l_min -10
_diffrn_reflns_number 4813
_diffrn_reflns_theta_full 60.00
_diffrn_reflns_theta_max 65.90
_diffrn_reflns_theta_min 4.57
_exptl_absorpt_coefficient_mu 0.612
_exptl_absorpt_correction_T_max 0.9819
_exptl_absorpt_correction_T_min 0.8822
_exptl_absorpt_correction_type multi-scan
_exptl_absorpt_process_details SADABS
_exptl_crystal_colour Colorless
_exptl_crystal_density_diffrn 1.146
_exptl_crystal_description Plate
_exptl_crystal_F_000 464
_exptl_crystal_size_max 0.21
_exptl_crystal_size_mid 0.11
_exptl_crystal_size_min 0.03
_refine_diff_density_max 0.519
_refine_diff_density_min -0.312
_refine_diff_density_rms 0.088
_refine_ls_abs_structure_details 'Flack H D (1983), Acta Cryst. A39, 876-881'
_refine_ls_abs_structure_Flack -0.2(4)
_refine_ls_extinction_method none
_refine_ls_goodness_of_fit_ref 1.017
_refine_ls_hydrogen_treatment constr
_refine_ls_matrix_type full
_refine_ls_number_parameters 279
_refine_ls_number_reflns 2778
_refine_ls_number_restraints 1
_refine_ls_restrained_S_all 1.017
_refine_ls_R_factor_all 0.0709
_refine_ls_R_factor_gt 0.0625
_refine_ls_shift/su_max 0.000
_refine_ls_shift/su_mean 0.000
_refine_ls_structure_factor_coef Fsqd
_refine_ls_weighting_details 'calc w=1/[\s^2^(Fo^2^)+(0.1393P)^2^+0.1211P] where P=(Fo^2^+2Fc^2^)/3'
_refine_ls_weighting_scheme calc
_refine_ls_wR_factor_gt 0.1678
_refine_ls_wR_factor_ref 0.1794
_reflns_number_gt 2403
_reflns_number_total 2778
_reflns_threshold_expression >2sigma(I)
_cod_data_source_file ja212020b_si_005.cif
_cod_data_source_block baran216
_cod_original_cell_volume 1224.49(18)
_cod_database_code 4117448

loop_
_symmetry_equiv_pos_as_xyz
'x, y, z'
'-x, y+1/2, -z'

loop_
_atom_site_label
_atom_site_type_symbol
_atom_site_fract_x
_atom_site_fract_y
_atom_site_fract_z
_atom_site_U_iso_or_equiv
_atom_site_adp_type
_atom_site_occupancy
_atom_site_symmetry_multiplicity
_atom_site_calc_flag
_atom_site_refinement_flags
O1 O -0.2499(3) 0.2723(2) 0.1515(3) 0.0300(7) Uani 1 1 d .
O2 O -0.0157(3) -0.0202(2) 0.4803(3) 0.0329(7) Uani 1 1 d .
N1 N -0.0135(3) 0.2291(3) 0.1942(3) 0.0222(7) Uani 1 1 d .
H1 H 0.0682 0.2477 0.1815 0.027 Uiso 1 1 calc R
C1 C -0.1000(4) 0.3881(4) 0.0757(5) 0.0290(10) Uani 1 1 d .
H1A H -0.1670 0.3921 -0.0190 0.043 Uiso 1 1 calc R
H1B H -0.0001 0.3882 0.0736 0.043 Uiso 1 1 calc R
H1C H -0.1149 0.4476 0.1286 0.043 Uiso 1 1 calc R
C2 C -0.1278(4) 0.2906(4) 0.1430(4) 0.0238(9) Uani 1 1 d .
C3 C -0.0130(4) 0.1320(3) 0.2706(4) 0.0223(9) Uani 1 1 d .
C4 C -0.0368(4) 0.1596(3) 0.4092(4) 0.0199(8) Uani 1 1 d .
H4 H -0.1309 0.1974 0.3865 0.024 Uiso 1 1 calc R
C5 C -0.0473(4) 0.0677(3) 0.4986(4) 0.0224(9) Uani 1 1 d .
C6 C -0.0902(4) 0.0970(4) 0.6241(4) 0.0256(9) Uani 1 1 d .
H6A H -0.0984 0.0343 0.6762 0.031 Uiso 1 1 calc R
H6B H -0.1857 0.1315 0.5941 0.031 Uiso 1 1 calc R
C7 C 0.0237(4) 0.1694(4) 0.7176(4) 0.0261(9) Uani 1 1 d .
H7 H 0.1178 0.1315 0.7512 0.031 Uiso 1 1 calc R
C8 C 0.0438(4) 0.2618(3) 0.6330(4) 0.0262(9) Uani 1 1 d .
H8A H 0.1221 0.3059 0.6917 0.031 Uiso 1 1 calc R
H8B H -0.0465 0.3028 0.6050 0.031 Uiso 1 1 calc R
C9 C 0.0811(4) 0.2307(3) 0.5039(4) 0.0216(9) Uani 1 1 d .
H9A H 0.1755 0.1945 0.5317 0.026 Uiso 1 1 calc R
H9B H 0.0905 0.2932 0.4520 0.026 Uiso 1 1 calc R
C10 C 0.1354(4) 0.0826(4) 0.2889(5) 0.0286(10) Uani 1 1 d .
H10A H 0.1428 0.0646 0.1981 0.043 Uiso 1 1 calc R
H10B H 0.1457 0.0204 0.3454 0.043 Uiso 1 1 calc R
H10C H 0.2122 0.1315 0.3349 0.043 Uiso 1 1 calc R
C11 C -0.1311(4) 0.0587(4) 0.1838(5) 0.0281(10) Uani 1 1 d .
H11A H -0.2265 0.0844 0.1812 0.042 Uiso 1 1 calc R
H11B H -0.1159 -0.0100 0.2254 0.042 Uiso 1 1 calc R
H11C H -0.1259 0.0551 0.0895 0.042 Uiso 1 1 calc R
C12 C -0.0196(5) 0.2022(4) 0.8440(5) 0.0340(11) Uani 1 1 d .
H12A H 0.0551 0.2475 0.9030 0.051 Uiso 1 1 calc R
H12B H -0.0294 0.1411 0.8966 0.051 Uiso 1 1 calc R
H12C H -0.1122 0.2390 0.8130 0.051 Uiso 1 1 calc R
O1' O 0.2532(3) 0.3028(2) 0.1615(3) 0.0317(7) Uani 1 1 d .
O2' O 0.6519(3) 0.2905(3) 0.4677(3) 0.0409(8) Uani 1 1 d .
N1' N 0.4872(3) 0.3441(3) 0.1903(4) 0.0231(8) Uani 1 1 d .
H1' H 0.5668 0.3249 0.1738 0.028 Uiso 1 1 calc R
C1' C 0.3913(4) 0.1879(4) 0.0683(5) 0.0314(10) Uani 1 1 d .
H1'A H 0.3605 0.1274 0.1090 0.047 Uiso 1 1 calc R
H1'B H 0.4936 0.1809 0.0754 0.047 Uiso 1 1 calc R
H1'C H 0.3327 0.1936 -0.0293 0.047 Uiso 1 1 calc R
C2' C 0.3714(4) 0.2827(3) 0.1442(4) 0.0232(9) Uani 1 1 d .
C3' C 0.4927(4) 0.4411(3) 0.2662(4) 0.0217(9) Uani 1 1 d .
C4' C 0.4630(4) 0.4206(3) 0.4047(4) 0.0216(9) Uani 1 1 d .
H4' H 0.3606 0.3961 0.3794 0.026 Uiso 1 1 calc R
C5' C 0.5559(4) 0.3361(4) 0.4943(4) 0.0266(10) Uani 1 1 d .
C6' C 0.5207(5) 0.3138(4) 0.6265(5) 0.0321(10) Uani 1 1 d .
H6'A H 0.5916 0.2636 0.6828 0.039 Uiso 1 1 calc R
H6'B H 0.4233 0.2822 0.6026 0.039 Uiso 1 1 calc R
C7' C 0.5239(5) 0.4110(4) 0.7125(5) 0.0329(11) Uani 1 1 d .
H7' H 0.6255 0.4377 0.7438 0.040 Uiso 1 1 calc R
C8' C 0.4284(5) 0.4925(4) 0.6234(5) 0.0321(10) Uani 1 1 d .
H8'A H 0.4348 0.5562 0.6782 0.039 Uiso 1 1 calc R
H8'B H 0.3265 0.4688 0.5941 0.039 Uiso 1 1 calc R
C9' C 0.4727(4) 0.5158(3) 0.4959(4) 0.0244(9) Uani 1 1 d .
H9'A H 0.5733 0.5421 0.5255 0.029 Uiso 1 1 calc R
H9'B H 0.4090 0.5703 0.4410 0.029 Uiso 1 1 calc R
C10' C 0.3806(4) 0.5155(4) 0.1769(4) 0.0285(10) Uani 1 1 d .
H10D H 0.3910 0.5193 0.0845 0.043 Uiso 1 1 calc R
H10E H 0.3956 0.5839 0.2194 0.043 Uiso 1 1 calc R
H10F H 0.2832 0.4911 0.1693 0.043 Uiso 1 1 calc R
C11' C 0.6443(4) 0.4864(4) 0.2889(5) 0.0319(10) Uani 1 1 d .
H11D H 0.7172 0.4416 0.3511 0.048 Uiso 1 1 calc R
H11E H 0.6499 0.5550 0.3302 0.048 Uiso 1 1 calc R
H11F H 0.6625 0.4915 0.2000 0.048 Uiso 1 1 calc R
C12' C 0.4821(5) 0.3860(4) 0.8397(5) 0.0375(12) Uani 1 1 d .
H12D H 0.4868 0.4486 0.8944 0.056 Uiso 1 1 calc R
H12E H 0.5491 0.3346 0.8955 0.056 Uiso 1 1 calc R
H12F H 0.3832 0.3586 0.8115 0.056 Uiso 1 1 calc R

loop_
_atom_site_aniso_label
_atom_site_aniso_U_11
_atom_site_aniso_U_22
_atom_site_aniso_U_33
_atom_site_aniso_U_23
_atom_site_aniso_U_13
_atom_site_aniso_U_12
O1 0.0088(14) 0.0376(18) 0.0450(16) 0.0021(14) 0.0107(12) 0.0028(12)
O2 0.0340(16) 0.0214(16) 0.0448(17) -0.0025(13) 0.0148(14) -0.0021(12)
N1 0.0077(15) 0.0275(19) 0.0314(17) -0.0016(15) 0.0061(13) -0.0006(13)
C1 0.0157(19) 0.027(2) 0.043(2) 0.000(2) 0.0090(17) 0.0033(17)
C2 0.0136(19) 0.030(2) 0.028(2) -0.0029(19) 0.0081(16) 0.0017(17)
C3 0.0111(18) 0.022(2) 0.033(2) 0.0029(18) 0.0059(17) 0.0036(16)
C4 0.0071(16) 0.022(2) 0.029(2) -0.0008(18) 0.0039(15) -0.0018(15)
C5 0.0114(17) 0.022(2) 0.033(2) 0.0005(18) 0.0058(16) -0.0033(16)
C6 0.0166(18) 0.031(2) 0.031(2) 0.0019(19) 0.0096(16) -0.0028(17)
C7 0.0171(19) 0.026(2) 0.033(2) -0.0042(19) 0.0053(17) -0.0018(18)
C8 0.0224(19) 0.025(2) 0.029(2) -0.0038(17) 0.0047(16) -0.0031(17)
C9 0.0133(18) 0.025(2) 0.0261(19) 0.0019(18) 0.0053(16) -0.0040(17)
C10 0.0160(19) 0.030(3) 0.041(2) 0.002(2) 0.0103(17) 0.0050(17)
C11 0.020(2) 0.031(2) 0.032(2) -0.004(2) 0.0073(18) -0.0059(18)
C12 0.028(2) 0.040(3) 0.036(2) -0.006(2) 0.0134(19) -0.0004(19)
O1' 0.0107(14) 0.0375(19) 0.0478(17) -0.0053(15) 0.0105(12) -0.0038(13)
O2' 0.0236(14) 0.048(2) 0.0518(18) 0.0048(16) 0.0132(14) 0.0125(15)
N1' 0.0086(15) 0.029(2) 0.0329(18) -0.0037(16) 0.0082(13) -0.0024(13)
C1' 0.017(2) 0.035(3) 0.042(2) -0.006(2) 0.0092(17) -0.0006(18)
C2' 0.0089(18) 0.028(2) 0.031(2) -0.0033(19) 0.0037(16) -0.0038(16)
C3' 0.0112(18) 0.025(2) 0.031(2) -0.0002(17) 0.0096(16) -0.0010(17)
C4' 0.0103(17) 0.027(2) 0.027(2) -0.0004(18) 0.0047(15) -0.0019(15)
C5' 0.0130(18) 0.026(2) 0.039(2) 0.002(2) 0.0060(16) 0.0008(17)
C6' 0.029(2) 0.029(3) 0.038(2) 0.009(2) 0.0106(19) 0.0062(19)
C7' 0.018(2) 0.046(3) 0.036(2) 0.002(2) 0.0096(17) -0.004(2)
C8' 0.026(2) 0.037(3) 0.034(2) -0.001(2) 0.0100(19) 0.005(2)
C9' 0.0150(19) 0.028(3) 0.027(2) 0.0021(18) 0.0028(16) 0.0051(17)
C10' 0.022(2) 0.033(3) 0.030(2) 0.0016(19) 0.0068(17) 0.0031(18)
C11' 0.0155(19) 0.034(2) 0.050(3) -0.006(2) 0.0144(18) -0.0094(18)
C12' 0.025(2) 0.054(3) 0.035(2) 0.009(2) 0.0111(19) 0.001(2)

loop_
_atom_type_symbol
_atom_type_description
_atom_type_scat_dispersion_real
_atom_type_scat_dispersion_imag
_atom_type_scat_source
C C 0.0181 0.0091 'International Tables Vol C Tables 4.2.6.8 and 6.1.1.4'
H H 0.0000 0.0000 'International Tables Vol C Tables 4.2.6.8 and 6.1.1.4'
N N 0.0311 0.0180 'International Tables Vol C Tables 4.2.6.8 and 6.1.1.4'
O O 0.0492 0.0322 'International Tables Vol C Tables 4.2.6.8 and 6.1.1.4'

loop_
_geom_angle_atom_site_label_1
_geom_angle_atom_site_label_2
_geom_angle_atom_site_label_3
_geom_angle
C2 N1 C3 125.4(3)
C2 N1 H1 117.3
C3 N1 H1 117.3
C2 C1 H1A 109.5
C2 C1 H1B 109.5
H1A C1 H1B 109.5
C2 C1 H1C 109.5
H1A C1 H1C 109.5
H1B C1 H1C 109.5
O1 C2 N1 123.8(4)
O1 C2 C1 120.5(4)
N1 C2 C1 115.7(3)
N1 C3 C10 105.4(3)
N1 C3 C11 110.3(3)
C10 C3 C11 108.3(3)
N1 C3 C4 107.9(3)
C10 C3 C4 113.2(4)
C11 C3 C4 111.6(3)
C5 C4 C3 115.0(3)
C5 C4 C9 105.7(3)
C3 C4 C9 114.3(3)
C5 C4 H4 107.1
C3 C4 H4 107.1
C9 C4 H4 107.1
O2 C5 C6 121.2(4)
O2 C5 C4 125.2(4)
C6 C5 C4 113.4(4)
C5 C6 C7 109.9(3)
C5 C6 H6A 109.7
C7 C6 H6A 109.7
C5 C6 H6B 109.7
C7 C6 H6B 109.7
H6A C6 H6B 108.2
C8 C7 C6 109.2(3)
C8 C7 C12 111.9(4)
C6 C7 C12 110.7(3)
C8 C7 H7 108.3
C6 C7 H7 108.3
C12 C7 H7 108.3
C7 C8 C9 112.8(4)
C7 C8 H8A 109.0
C9 C8 H8A 109.0
C7 C8 H8B 109.0
C9 C8 H8B 109.0
H8A C8 H8B 107.8
C8 C9 C4 111.3(3)
C8 C9 H9A 109.4
C4 C9 H9A 109.4
C8 C9 H9B 109.4
C4 C9 H9B 109.4
H9A C9 H9B 108.0
C3 C10 H10A 109.5
C3 C10 H10B 109.5
H10A C10 H10B 109.5
C3 C10 H10C 109.5
H10A C10 H10C 109.5
H10B C10 H10C 109.5
C3 C11 H11A 109.5
C3 C11 H11B 109.5
H11A C11 H11B 109.5
C3 C11 H11C 109.5
H11A C11 H11C 109.5
H11B C11 H11C 109.5
C7 C12 H12A 109.5
C7 C12 H12B 109.5
H12A C12 H12B 109.5
C7 C12 H12C 109.5
H12A C12 H12C 109.5
H12B C12 H12C 109.5
C2' N1' C3' 125.6(3)
C2' N1' H1' 117.2
C3' N1' H1' 117.2
C2' C1' H1'A 109.5
C2' C1' H1'B 109.5
H1'A C1' H1'B 109.5
C2' C1' H1'C 109.5
H1'A C1' H1'C 109.5
H1'B C1' H1'C 109.5
O1' C2' N1' 122.6(4)
O1' C2' C1' 121.4(4)
N1' C2' C1' 116.0(3)
N1' C3' C10' 109.2(3)
N1' C3' C11' 106.3(3)
C10' C3' C11' 108.5(4)
N1' C3' C4' 110.2(3)
C10' C3' C4' 110.3(3)
C11' C3' C4' 112.1(4)
C5' C4' C9' 107.8(3)
C5' C4' C3' 115.0(3)
C9' C4' C3' 114.9(3)
C5' C4' H4' 106.1
C9' C4' H4' 106.1
C3' C4' H4' 106.1
O2' C5' C6' 120.9(4)
O2' C5' C4' 124.8(4)
C6' C5' C4' 114.2(3)
C5' C6' C7' 112.4(4)
C5' C6' H6'A 109.1
C7' C6' H6'A 109.1
C5' C6' H6'B 109.1
C7' C6' H6'B 109.1
H6'A C6' H6'B 107.9
C8' C7' C12' 112.6(4)
C8' C7' C6' 109.7(4)
C12' C7' C6' 110.5(4)
C8' C7' H7' 107.9
C12' C7' H7' 107.9
C6' C7' H7' 107.9
C7' C8' C9' 111.4(3)
C7' C8' H8'A 109.3
C9' C8' H8'A 109.3
C7' C8' H8'B 109.3
C9' C8' H8'B 109.3
H8'A C8' H8'B 108.0
C8' C9' C4' 112.2(4)
C8' C9' H9'A 109.2
C4' C9' H9'A 109.2
C8' C9' H9'B 109.2
C4' C9' H9'B 109.2
H9'A C9' H9'B 107.9
C3' C10' H10D 109.5
C3' C10' H10E 109.5
H10D C10' H10E 109.5
C3' C10' H10F 109.5
H10D C10' H10F 109.5
H10E C10' H10F 109.5
C3' C11' H11D 109.5
C3' C11' H11E 109.5
H11D C11' H11E 109.5
C3' C11' H11F 109.5
H11D C11' H11F 109.5
H11E C11' H11F 109.5
C7' C12' H12D 109.5
C7' C12' H12E 109.5
H12D C12' H12E 109.5
C7' C12' H12F 109.5
H12D C12' H12F 109.5
H12E C12' H12F 109.5

loop_
_geom_bond_atom_site_label_1
_geom_bond_atom_site_label_2
_geom_bond_distance
O1 C2 1.242(5)
O2 C5 1.212(5)
N1 C2 1.335(5)
N1 C3 1.482(6)
N1 H1 0.8800
C1 C2 1.507(6)
C1 H1A 0.9800
C1 H1B 0.9800
C1 H1C 0.9800
C3 C10 1.537(5)
C3 C11 1.539(6)
C3 C4 1.546(6)
C4 C5 1.526(6)
C4 C9 1.550(5)
C4 H4 1.0000
C5 C6 1.516(6)
C6 C7 1.535(6)
C6 H6A 0.9900
C6 H6B 0.9900
C7 C8 1.527(6)
C7 C12 1.539(6)
C7 H7 1.0000
C8 C9 1.528(5)
C8 H8A 0.9900
C8 H8B 0.9900
C9 H9A 0.9900
C9 H9B 0.9900
C10 H10A 0.9800
C10 H10B 0.9800
C10 H10C 0.9800
C11 H11A 0.9800
C11 H11B 0.9800
C11 H11C 0.9800
C12 H12A 0.9800
C12 H12B 0.9800
C12 H12C 0.9800
O1' C2' 1.246(5)
O2' C5' 1.208(5)
N1' C2' 1.340(5)
N1' C3' 1.470(6)
N1' H1' 0.8800
C1' C2' 1.500(6)
C1' H1'A 0.9800
C1' H1'B 0.9800
C1' H1'C 0.9800
C3' C10' 1.526(6)
C3' C11' 1.537(5)
C3' C4' 1.552(5)
C4' C5' 1.528(6)
C4' C9' 1.533(6)
C4' H4' 1.0000
C5' C6' 1.521(6)
C6' C7' 1.532(7)
C6' H6'A 0.9900
C6' H6'B 0.9900
C7' C8' 1.509(7)
C7' C12' 1.514(6)
C7' H7' 1.0000
C8' C9' 1.525(6)
C8' H8'A 0.9900
C8' H8'B 0.9900
C9' H9'A 0.9900
C9' H9'B 0.9900
C10' H10D 0.9800
C10' H10E 0.9800
C10' H10F 0.9800
C11' H11D 0.9800
C11' H11E 0.9800
C11' H11F 0.9800
C12' H12D 0.9800
C12' H12E 0.9800
C12' H12F 0.9800

loop_
_geom_hbond_atom_site_label_D
_geom_hbond_atom_site_label_H
_geom_hbond_atom_site_label_A
_geom_hbond_distance_DH
_geom_hbond_distance_HA
_geom_hbond_distance_DA
_geom_hbond_angle_DHA
_geom_hbond_site_symmetry_A
N1 H1 O1' 0.88 2.01 2.886(4) 174.5 .
N1' H1' O1 0.88 1.99 2.868(4) 174.6 1_655
